data_2217495
loop_
_publ_author_name
'Cao, Ruixia'
'Wang, Qibao'
'Sun, Hongjian'

_publ_section_title <i>trans</i>-Bis(4-methoxythiophenolato-\k<i>S</i>)bis(trimethylphosphine-\k<i>P</i>)nickel(II)
_journal_coeditor_code FI2053
_journal_issue 2
_journal_name_full 'Acta Crystallographica Section E'
_journal_page_first m279
_journal_page_last m279
_journal_paper_doi 10.1107/S1600536807067591
_journal_volume 64
_journal_year 2008
_chemical_formula_iupac '[Ni (C7 H7 O S)2 (C3 H9 P)2]'
_chemical_formula_moiety 'C20 H32 Ni O2 P2 S2'
_chemical_formula_sum 'C20 H32 Ni O2 P2 S2'
_chemical_formula_weight 489.23
_chemical_name_systematic
; [
trans-Bis(4-methoxythiophenolato-\kS)bis(trimethylphosphine-\kP)nickel(II)
;
_space_group_IT_number 14
_symmetry_cell_setting monoclinic
_symmetry_space_group_name_Hall '-P 2ybc'
_symmetry_space_group_name_H-M 'P 1 21/c 1'
_atom_sites_solution_hydrogens geom
_atom_sites_solution_primary direct
_atom_sites_solution_secondary difmap
_audit_creation_method SHELXL-97
_cell_angle_alpha 90.00
_cell_angle_beta 100.93(3)
_cell_angle_gamma 90.00
_cell_formula_units_Z 4
_cell_length_a 14.022(3)
_cell_length_b 15.983(3)
_cell_length_c 10.758(2)
_cell_measurement_reflns_used 1843
_cell_measurement_temperature 273(2)
_cell_measurement_theta_max 24.3
_cell_measurement_theta_min 2.37
_cell_volume 2367.3(8)
_computing_cell_refinement 'XSCANS (Siemens, 1996)'
_computing_data_collection 'XSCANS (Siemens, 1996)'
_computing_data_reduction 'SHELXTL (Sheldrick, 2001)'
_computing_molecular_graphics 'SHELXTL (Sheldrick, 2001)'
_computing_publication_material 'SHELXTL (Sheldrick, 2001)'
_computing_structure_refinement 'SHELXL97 (Sheldrick, 1997)'
_computing_structure_solution 'SHELXS97 (Sheldrick, 1997)'
_diffrn_ambient_temperature 423(2)
_diffrn_measured_fraction_theta_full 0.977
_diffrn_measured_fraction_theta_max 0.977
_diffrn_measurement_device_type 'Bruker P4'
_diffrn_measurement_method \w
_diffrn_radiation_monochromator graphite
_diffrn_radiation_source 'fine-focus sealed tube'
_diffrn_radiation_type MoK\a
_diffrn_radiation_wavelength 0.71073
_diffrn_reflns_av_R_equivalents 0.0401
_diffrn_reflns_av_sigmaI/netI 0.0343
_diffrn_reflns_limit_h_max 17
_diffrn_reflns_limit_h_min -17
_diffrn_reflns_limit_k_max 20
_diffrn_reflns_limit_k_min -20
_diffrn_reflns_limit_l_max 13
_diffrn_reflns_limit_l_min -13
_diffrn_reflns_number 14644
_diffrn_reflns_theta_full 27.09
_diffrn_reflns_theta_max 27.09
_diffrn_reflns_theta_min 1.48
_diffrn_standards_decay_% 30
_diffrn_standards_interval_count 6
_diffrn_standards_number 14954
_exptl_absorpt_coefficient_mu 1.144
_exptl_absorpt_correction_T_max 0.7952
_exptl_absorpt_correction_T_min 0.7254
_exptl_absorpt_correction_type multi-scan
_exptl_absorpt_process_details '(SADABS; Sheldrick, 2004)'
_exptl_crystal_colour 'dark red'
_exptl_crystal_density_diffrn 1.373
_exptl_crystal_density_method 'not measured'
_exptl_crystal_description cubic
_exptl_crystal_F_000 1032
_exptl_crystal_size_max 0.30
_exptl_crystal_size_mid 0.24
_exptl_crystal_size_min 0.21
_refine_diff_density_max 0.341
_refine_diff_density_min -0.471
_refine_ls_extinction_method none
_refine_ls_goodness_of_fit_ref 1.003
_refine_ls_hydrogen_treatment refall
_refine_ls_matrix_type full
_refine_ls_number_parameters 372
_refine_ls_number_reflns 5103
_refine_ls_number_restraints 0
_refine_ls_restrained_S_all 1.003
_refine_ls_R_factor_all 0.0413
_refine_ls_R_factor_gt 0.0324
_refine_ls_shift/su_max 0.001
_refine_ls_shift/su_mean 0.000
_refine_ls_structure_factor_coef Fsqd
_refine_ls_weighting_details 'calc w=1/[\s^2^(Fo^2^)+(0.0526P)^2^] where P=(Fo^2^+2Fc^2^)/3'
_refine_ls_weighting_scheme calc
_refine_ls_wR_factor_gt 0.0827
_refine_ls_wR_factor_ref 0.0852
_reflns_number_gt 4078
_reflns_number_total 5103
_reflns_threshold_expression I>2\s(I)
_cod_data_source_file fi2053.cif
_cod_data_source_block I
_cod_depositor_comments
;
The following automatic conversions were performed:
'_symmetry_cell_setting' value 'Monoclinic' changed to 'monoclinic'
according to '/home/saulius/struct/CIF-dictionaries/cif_core.dic'
dictionary named 'cif_core.dic' version 2.4.1 from 2010-06-29.

Automatic conversion script
Id: cif_fix_enum 1527 2010-12-29 10:47:43Z saulius 

The following automatic conversions were performed:

'_symmetry_cell_setting' value 'Monoclinic' changed to 'monoclinic'
according to /home/saulius/struct/CIF-dictionaries/cif_core.dic
dictionary named 'cif_core.dic' version 2.4.1 from 2010-06-29.

Automatic conversion script
Id: cif_fix_values 1715 2011-07-08 13:25:40Z adriana 
;
_cod_original_sg_symbol_H-M 'P 21/c'
_cod_database_code 2217495
_cod_database_fobs_code 2217495

loop_
_symmetry_equiv_pos_as_xyz
'x, y, z'
'-x, y+1/2, -z+1/2'
'-x, -y, -z'
'x, -y-1/2, z-1/2'

loop_
_atom_site_type_symbol
_atom_site_label
_atom_site_fract_x
_atom_site_fract_y
_atom_site_fract_z
_atom_site_U_iso_or_equiv
_atom_site_adp_type
_atom_site_calc_flag
_atom_site_occupancy
Ni Ni1 0.257048(17) 0.016260(16) 0.74629(2) 0.03027(9) Uani d 1
P P1 0.37880(4) 0.08109(3) 0.68296(5) 0.03426(13) Uani d 1
P P2 0.13706(4) -0.05297(3) 0.80892(5) 0.03389(13) Uani d 1
S S1 0.17664(4) 0.00061(3) 0.54812(5) 0.03656(13) Uani d 1
S S2 0.33803(4) 0.03453(3) 0.94334(5) 0.03455(12) Uani d 1
C C1 0.24429(14) -0.07893(12) 0.48988(19) 0.0322(4) Uani d 1
C C2 0.30721(15) -0.13200(13) 0.56961(19) 0.0345(4) Uani d 1
C C3 0.35857(15) -0.19580(13) 0.52267(19) 0.0336(4) Uani d 1
C C4 0.34651(14) -0.20757(12) 0.39280(19) 0.0319(4) Uani d 1
C C5 0.28431(15) -0.15531(13) 0.31149(19) 0.0334(4) Uani d 1
C C6 0.23405(15) -0.09207(13) 0.35826(19) 0.0318(4) Uani d 1
C C7 0.4551(2) -0.32462(15) 0.4172(3) 0.0473(6) Uani d 1
C C8 0.25968(14) 0.10267(12) 1.00678(18) 0.0317(4) Uani d 1
C C9 0.19724(15) 0.15744(13) 0.9314(2) 0.0349(4) Uani d 1
C C10 0.13341(16) 0.20890(13) 0.9820(2) 0.0352(4) Uani d 1
C C11 0.13282(14) 0.20600(12) 1.11072(19) 0.0330(4) Uani d 1
C C12 0.19604(15) 0.15232(13) 1.18851(19) 0.0344(4) Uani d 1
C C13 0.25869(15) 0.10109(13) 1.13772(19) 0.0330(4) Uani d 1
C C14 0.00536(19) 0.30705(15) 1.0914(3) 0.0465(6) Uani d 1
C C15 0.49677(17) 0.03403(16) 0.7405(3) 0.0439(5) Uani d 1
C C16 0.3913(2) 0.18866(15) 0.7388(3) 0.0465(5) Uani d 1
C C17 0.3817(2) 0.0948(2) 0.5153(2) 0.0527(6) Uani d 1
C C18 0.01701(18) -0.00824(17) 0.7602(3) 0.0492(6) Uani d 1
C C19 0.1249(2) -0.15763(16) 0.7437(3) 0.0489(6) Uani d 1
C C20 0.1384(3) -0.0739(2) 0.9760(3) 0.0594(7) Uani d 1
O O1 0.39280(12) -0.26858(9) 0.33592(14) 0.0417(4) Uani d 1
O O2 0.07266(11) 0.25359(10) 1.16992(14) 0.0409(3) Uani d 1
H H8 0.3030(17) 0.0637(14) 1.193(2) 0.037(6) Uiso d 1
H H4 0.1928(17) -0.0562(14) 0.305(2) 0.036(6) Uiso d 1
H H2 0.4020(17) -0.2288(14) 0.581(2) 0.037(6) Uiso d 1
H H6 0.0932(18) 0.2463(15) 0.926(2) 0.042(6) Uiso d 1
H H1 0.3157(18) -0.1256(15) 0.658(2) 0.045(7) Uiso d 1
H H7 0.1979(17) 0.1481(13) 1.278(2) 0.038(6) Uiso d 1
H H3 0.2763(18) -0.1623(15) 0.226(2) 0.043(6) Uiso d 1
H H30 0.083(2) -0.1094(17) 0.983(3) 0.060(8) Uiso d 1
H H21 0.444(2) 0.1243(17) 0.506(3) 0.064(8) Uiso d 1
H H5 0.2010(18) 0.1621(15) 0.843(2) 0.047(7) Uiso d 1
H H22 0.3789(19) 0.0424(18) 0.477(3) 0.047(7) Uiso d 1
H H24 -0.028(2) -0.0478(17) 0.788(3) 0.061(8) Uiso d 1
H H15 0.506(2) 0.0290(18) 0.822(3) 0.064(9) Uiso d 1
H H27 0.065(2) -0.1831(17) 0.755(3) 0.061(8) Uiso d 1
H H16 0.544(2) 0.0681(17) 0.715(3) 0.059(8) Uiso d 1
H H12 -0.031(2) 0.3322(17) 1.149(3) 0.059(8) Uiso d 1
H H9 0.5112(18) -0.2937(15) 0.477(2) 0.045(6) Uiso d 1
H H25 0.004(2) -0.0024(19) 0.673(3) 0.072(10) Uiso d 1
H H18 0.387(2) 0.1897(17) 0.826(3) 0.059(8) Uiso d 1
H H13 -0.0356(19) 0.2742(16) 1.023(3) 0.046(7) Uiso d 1
H H28 0.123(2) -0.1555(17) 0.655(3) 0.061(8) Uiso d 1
H H19 0.341(2) 0.2181(19) 0.694(3) 0.070(9) Uiso d 1
H H14 0.038(2) 0.3483(18) 1.049(3) 0.060(8) Uiso d 1
H H31 0.130(2) -0.021(2) 1.020(3) 0.078(10) Uiso d 1
H H29 0.183(2) -0.1915(19) 0.785(3) 0.076(9) Uiso d 1
H H32 0.190(2) -0.1022(19) 1.005(3) 0.066(10) Uiso d 1
H H20 0.455(2) 0.2127(17) 0.728(3) 0.062(8) Uiso d 1
H H17 0.500(2) -0.0226(18) 0.701(3) 0.059(8) Uiso d 1
H H10 0.4198(19) -0.3535(16) 0.469(3) 0.051(7) Uiso d 1
H H11 0.480(2) -0.3626(17) 0.361(3) 0.062(8) Uiso d 1
H H26 0.010(2) 0.047(2) 0.799(3) 0.066(9) Uiso d 1
H H23 0.327(2) 0.125(2) 0.477(3) 0.073(10) Uiso d 1

loop_
_atom_site_aniso_label
_atom_site_aniso_U_11
_atom_site_aniso_U_22
_atom_site_aniso_U_33
_atom_site_aniso_U_12
_atom_site_aniso_U_13
_atom_site_aniso_U_23
Ni1 0.02676(14) 0.03814(15) 0.02594(14) 0.00280(10) 0.00507(11) -0.00110(9)
P1 0.0296(3) 0.0426(3) 0.0310(3) 0.0011(2) 0.0065(2) 0.0020(2)
P2 0.0300(3) 0.0403(3) 0.0314(3) -0.0006(2) 0.0058(2) 0.0005(2)
S1 0.0313(3) 0.0491(3) 0.0280(3) 0.0076(2) 0.0023(2) -0.0026(2)
S2 0.0304(3) 0.0442(3) 0.0280(2) 0.0055(2) 0.0028(2) -0.0019(2)
C1 0.0274(9) 0.0401(10) 0.0288(10) -0.0031(8) 0.0045(8) -0.0007(8)
C2 0.0355(11) 0.0437(11) 0.0241(9) 0.0010(8) 0.0048(9) -0.0020(8)
C3 0.0340(10) 0.0375(10) 0.0287(10) -0.0003(8) 0.0046(9) 0.0015(8)
C4 0.0340(10) 0.0319(9) 0.0305(10) -0.0039(8) 0.0079(9) -0.0022(7)
C5 0.0357(11) 0.0401(10) 0.0243(10) -0.0054(8) 0.0055(9) -0.0017(8)
C6 0.0303(10) 0.0370(10) 0.0273(10) -0.0026(8) 0.0033(8) 0.0034(8)
C7 0.0602(16) 0.0377(11) 0.0441(13) 0.0093(11) 0.0102(13) -0.0008(10)
C8 0.0311(10) 0.0364(10) 0.0278(10) -0.0005(8) 0.0057(8) -0.0015(8)
C9 0.0369(11) 0.0408(11) 0.0277(10) 0.0021(8) 0.0076(9) 0.0013(8)
C10 0.0374(11) 0.0354(10) 0.0326(11) 0.0038(8) 0.0060(9) 0.0022(8)
C11 0.0315(10) 0.0344(9) 0.0342(11) -0.0038(8) 0.0090(9) -0.0078(8)
C12 0.0364(11) 0.0413(11) 0.0257(10) -0.0048(8) 0.0066(9) -0.0030(8)
C13 0.0329(10) 0.0361(10) 0.0286(10) -0.0010(8) 0.0021(9) 0.0011(8)
C14 0.0482(14) 0.0390(12) 0.0538(15) 0.0080(10) 0.0136(12) -0.0038(11)
C15 0.0336(11) 0.0498(13) 0.0508(15) 0.0038(10) 0.0144(11) 0.0081(11)
C16 0.0448(14) 0.0432(12) 0.0521(15) 0.0023(10) 0.0106(12) 0.0040(11)
C17 0.0517(16) 0.0705(18) 0.0376(13) -0.0125(14) 0.0124(12) 0.0036(12)
C18 0.0362(12) 0.0544(14) 0.0597(17) 0.0063(10) 0.0161(12) 0.0100(12)
C19 0.0460(14) 0.0430(12) 0.0597(17) -0.0040(11) 0.0148(13) -0.0049(11)
C20 0.0605(18) 0.075(2) 0.0420(14) -0.0214(16) 0.0091(14) 0.0093(13)
O1 0.0503(9) 0.0424(8) 0.0319(8) 0.0087(7) 0.0061(7) -0.0055(6)
O2 0.0388(8) 0.0495(8) 0.0353(8) 0.0066(7) 0.0091(7) -0.0084(6)

loop_
_atom_type_symbol
_atom_type_description
_atom_type_scat_dispersion_real
_atom_type_scat_dispersion_imag
_atom_type_scat_source
C C 0.0033 0.0016 'International Tables Vol C Tables 4.2.6.8 and 6.1.1.4'
H H 0.0000 0.0000 'International Tables Vol C Tables 4.2.6.8 and 6.1.1.4'
O O 0.0106 0.0060 'International Tables Vol C Tables 4.2.6.8 and 6.1.1.4'
P P 0.1023 0.0942 'International Tables Vol C Tables 4.2.6.8 and 6.1.1.4'
S S 0.1246 0.1234 'International Tables Vol C Tables 4.2.6.8 and 6.1.1.4'
Ni Ni 0.3393 1.1124 'International Tables Vol C Tables 4.2.6.8 and 6.1.1.4'

loop_
_geom_angle_atom_site_label_1
_geom_angle_atom_site_label_2
_geom_angle_atom_site_label_3
_geom_angle
_geom_angle_publ_flag
P1 Ni1 P2 178.07(2) y
P1 Ni1 S2 87.01(3) y
P2 Ni1 S2 93.17(3) y
P1 Ni1 S1 92.17(3) y
P2 Ni1 S1 87.67(3) y
S2 Ni1 S1 178.85(2) y
C15 P1 C16 104.76(13) ?
C15 P1 C17 101.37(14) ?
C16 P1 C17 101.21(14) ?
C15 P1 Ni1 114.04(8) ?
C16 P1 Ni1 111.87(8) ?
C17 P1 Ni1 121.57(10) ?
C19 P2 C18 103.82(14) ?
C19 P2 C20 101.25(15) ?
C18 P2 C20 101.07(16) ?
C19 P2 Ni1 111.32(9) ?
C18 P2 Ni1 115.54(9) ?
C20 P2 Ni1 121.54(10) ?
C1 S1 Ni1 102.20(7) ?
C8 S2 Ni1 101.87(7) ?
C2 C1 C6 117.29(18) ?
C2 C1 S1 122.53(15) ?
C6 C1 S1 120.16(16) ?
C1 C2 C3 122.05(19) ?
C1 C2 H1 119.9(15) ?
C3 C2 H1 118.0(15) ?
C4 C3 C2 119.3(2) ?
C4 C3 H2 121.8(14) ?
C2 C3 H2 118.8(14) ?
O1 C4 C3 124.43(19) ?
O1 C4 C5 115.97(17) ?
C3 C4 C5 119.60(18) ?
C6 C5 C4 120.87(18) ?
C6 C5 H3 118.9(15) ?
C4 C5 H3 120.2(15) ?
C5 C6 C1 120.84(19) ?
C5 C6 H4 121.8(14) ?
C1 C6 H4 117.3(14) ?
O1 C7 H9 112.5(14) ?
O1 C7 H10 110.2(16) ?
H9 C7 H10 107(2) ?
O1 C7 H11 105.1(17) ?
H9 C7 H11 111(2) ?
H10 C7 H11 111(2) ?
C9 C8 C13 118.05(18) ?
C9 C8 S2 122.12(15) ?
C13 C8 S2 119.82(16) ?
C8 C9 C10 121.55(19) ?
C8 C9 H5 118.6(15) ?
C10 C9 H5 119.8(15) ?
C11 C10 C9 119.6(2) ?
C11 C10 H6 122.6(14) ?
C9 C10 H6 117.8(14) ?
O2 C11 C10 124.26(19) ?
O2 C11 C12 115.96(18) ?
C10 C11 C12 119.78(18) ?
C13 C12 C11 120.36(18) ?
C13 C12 H7 117.0(14) ?
C11 C12 H7 122.6(14) ?
C12 C13 C8 120.63(19) ?
C12 C13 H8 120.1(13) ?
C8 C13 H8 119.2(13) ?
O2 C14 H12 104.1(17) ?
O2 C14 H13 110.3(14) ?
H12 C14 H13 113(2) ?
O2 C14 H14 111.5(18) ?
H12 C14 H14 112(2) ?
H13 C14 H14 106(2) ?
P1 C15 H15 110(2) ?
P1 C15 H16 108.0(17) ?
H15 C15 H16 112(3) ?
P1 C15 H17 109.9(17) ?
H15 C15 H17 110(3) ?
H16 C15 H17 107(2) ?
P1 C16 H18 108.8(17) ?
P1 C16 H19 107(2) ?
H18 C16 H19 109(3) ?
P1 C16 H20 111.0(16) ?
H18 C16 H20 109(2) ?
H19 C16 H20 111(2) ?
P1 C17 H21 109.3(17) ?
P1 C17 H22 108.9(17) ?
H21 C17 H22 110(2) ?
P1 C17 H23 109.3(19) ?
H21 C17 H23 112(3) ?
H22 C17 H23 108(3) ?
P2 C18 H24 106.1(17) ?
P2 C18 H25 109(2) ?
H24 C18 H25 111(3) ?
P2 C18 H26 113.3(18) ?
H24 C18 H26 108(2) ?
H25 C18 H26 109(3) ?
P2 C19 H27 111.2(16) ?
P2 C19 H28 109.9(17) ?
H27 C19 H28 106(3) ?
P2 C19 H29 108.5(18) ?
H27 C19 H29 112(2) ?
H28 C19 H29 109(2) ?
P2 C20 H30 108.9(17) ?
P2 C20 H31 110(2) ?
H30 C20 H31 107(2) ?
P2 C20 H32 107(2) ?
H30 C20 H32 107(3) ?
H31 C20 H32 117(3) ?
C4 O1 C7 117.19(17) ?
C11 O2 C14 116.84(17) ?

loop_
_geom_bond_atom_site_label_1
_geom_bond_atom_site_label_2
_geom_bond_distance
_geom_bond_publ_flag
Ni1 P1 2.2121(7) y
Ni1 P2 2.2224(7) y
Ni1 S2 2.2261(9) y
Ni1 S1 2.2288(9) y
P1 C15 1.816(2) ?
P1 C16 1.819(3) ?
P1 C17 1.825(3) ?
P2 C19 1.809(3) ?
P2 C18 1.812(3) ?
P2 C20 1.825(3) ?
S1 C1 1.770(2) ?
S2 C8 1.7729(19) ?
C1 C2 1.395(3) ?
C1 C6 1.412(3) ?
C2 C3 1.397(3) ?
C2 H1 0.94(3) ?
C3 C4 1.388(3) ?
C3 H2 0.95(2) ?
C4 O1 1.377(2) ?
C4 C5 1.391(3) ?
C5 C6 1.381(3) ?
C5 H3 0.91(3) ?
C6 H4 0.93(2) ?
C7 O1 1.428(3) ?
C7 H9 1.04(3) ?
C7 H10 0.94(3) ?
C7 H11 0.97(3) ?
C8 C9 1.386(3) ?
C8 C13 1.412(3) ?
C9 C10 1.400(3) ?
C9 H5 0.96(2) ?
C10 C11 1.387(3) ?
C10 H6 0.96(3) ?
C11 O2 1.378(2) ?
C11 C12 1.393(3) ?
C12 C13 1.387(3) ?
C12 H7 0.96(2) ?
C13 H8 0.98(2) ?
C14 O2 1.425(3) ?
C14 H12 0.97(3) ?
C14 H13 0.99(3) ?
C14 H14 0.97(3) ?
C15 H15 0.86(3) ?
C15 H16 0.94(3) ?
C15 H17 1.01(3) ?
C16 H18 0.95(3) ?
C16 H19 0.91(3) ?
C16 H20 1.00(3) ?
C17 H21 1.02(3) ?
C17 H22 0.93(3) ?
C17 H23 0.93(3) ?
C18 H24 0.98(3) ?
C18 H25 0.92(4) ?
C18 H26 0.99(3) ?
C19 H27 0.96(3) ?
C19 H28 0.95(3) ?
C19 H29 1.01(3) ?
C20 H30 0.97(3) ?
C20 H31 0.99(4) ?
C20 H32 0.86(3) ?
